data_9014059
loop_
_publ_author_name
'Fayos, J.'
'Glasser, F. P.'
'Howie, R. A.'
'Lachowski, E.'
'Perez-Mendez M'

_publ_section_title
;
 Structure of dodecacalcium potassium fluoride dioxide tetrasilicate bis(sulphate),
 KF.2[Ca6(SO4)(SiO4)20]: a fluorine-containing phase encountered in cement clinker
 production process
;
_journal_name_full 'Acta Crystallographica, Section C'
_journal_page_first 814
_journal_page_last 816
_journal_paper_doi 10.1107/S0108270185005625
_journal_volume 41
_journal_year 1985
_chemical_compound_source Synthetic
_chemical_formula_sum 'Ca12 F K O26 S2 Si4'
_chemical_name_mineral Nabimusaite
_space_group_IT_number 166
_symmetry_space_group_name_Hall '-R 3 2"'
_symmetry_space_group_name_H-M 'R -3 m :H'
_cell_angle_alpha 90
_cell_angle_beta 90
_cell_angle_gamma 120
_cell_length_a 7.197
_cell_length_b 7.197
_cell_length_c 41.224
_cell_formula_units_Z 3
_cell_volume 1849.199
_database_code_amcsd 0019773
_exptl_crystal_density_diffrn 3.048
_cod_original_sg_symbol_H-M 'R -3 m'
_cod_original_formula_sum 'K Ca12 Si4 S2 O26 F'
_cod_database_code 9014059

loop_
_space_group_symop_operation_xyz
x,y,z
2/3+x,1/3+y,1/3+z
1/3+x,2/3+y,2/3+z
x,x-y,z
2/3+x,1/3+x-y,1/3+z
1/3+x,2/3+x-y,2/3+z
y,x,-z
2/3+y,1/3+x,1/3-z
1/3+y,2/3+x,2/3-z
-x+y,y,z
2/3-x+y,1/3+y,1/3+z
1/3-x+y,2/3+y,2/3+z
-x,-x+y,-z
2/3-x,1/3-x+y,1/3-z
1/3-x,2/3-x+y,2/3-z
-y,-x,z
2/3-y,1/3-x,1/3+z
1/3-y,2/3-x,2/3+z
x-y,-y,-z
2/3+x-y,1/3-y,1/3-z
1/3+x-y,2/3-y,2/3-z
y,-x+y,-z
2/3+y,1/3-x+y,1/3-z
1/3+y,2/3-x+y,2/3-z
-x+y,-x,z
2/3-x+y,1/3-x,1/3+z
1/3-x+y,2/3-x,2/3+z
-x,-y,-z
2/3-x,1/3-y,1/3-z
1/3-x,2/3-y,2/3-z
-y,x-y,z
2/3-y,1/3+x-y,1/3+z
1/3-y,2/3+x-y,2/3+z
x-y,x,-z
2/3+x-y,1/3+x,1/3-z
1/3+x-y,2/3+x,2/3-z

loop_
_atom_site_label
_atom_site_fract_x
_atom_site_fract_y
_atom_site_fract_z
_atom_site_U_iso_or_equiv
K 0.00000 0.00000 0.00000 0.02698
Ca1 0.15930 0.84070 0.39790 0.01127
Ca2 0.15330 0.84670 0.53240 0.01013
Si1 0.00000 0.00000 0.20640 0.00899
Si2 0.00000 0.00000 0.08320 0.00988
S 0.00000 0.00000 -0.32430 0.00925
O1 0.55640 0.44360 -0.35480 0.01900
O2 0.12350 0.87650 0.19460 0.01646
O3 0.12610 0.87390 0.07280 0.01393
O4 0.00000 0.00000 0.36040 0.01267
O5 0.00000 0.00000 -0.24640 0.01520
O6 0.00000 0.00000 0.12330 0.01013
O7 0.00000 0.00000 0.43030 0.00633
F 0.00000 0.00000 0.50000 0.01773

loop_
_cod_related_entry_id
_cod_related_entry_database
_cod_related_entry_code
1 AMCSD 0019773
